data_4022212
loop_
_publ_author_name
'Paul R. Parry'
'Changsheng Wang'
'Andrei S. Batsanov'
'Martin R. Bryce'
'Brian Tarbit'

_publ_contact_author 'Andrei S.Batsanov'
_publ_contact_author_email a.s.batsanov@durham.ac.uk
_publ_section_title
;
 Functionalized Pyridylboronic Acids and Their Suzuki
 Cross-Coupling Reactions To Yield Novel Heteroarylpyridines
;
_journal_name_full 'Journal of Organic Chemistry'
_journal_page_first 7541
_journal_page_last 7543
_journal_paper_doi 10.1021/jo020388b
_journal_volume 67
_journal_year 2002
_chemical_formula_sum 'C5 H5 B Br N O2'
_chemical_formula_weight 201.82
_chemical_melting_point 441.1(10)
_chemical_name_systematic ' 2-bromo-5-pyridine boronoc acid  '
_space_group_IT_number 14
_symmetry_cell_setting monoclinic
_symmetry_space_group_name_Hall '-P 2ybc'
_symmetry_space_group_name_H-M 'P 1 21/c 1'
_atom_sites_solution_hydrogens difmap
_atom_sites_solution_primary direct
_atom_sites_solution_secondary difmap
_audit_creation_method SHELXL-97
_cell_angle_alpha 90.00
_cell_angle_beta 96.62(1)
_cell_angle_gamma 90.00
_cell_formula_units_Z 4
_cell_length_a 7.346(1)
_cell_length_b 6.938(1)
_cell_length_c 13.727(1)
_cell_measurement_reflns_used 999
_cell_measurement_temperature 120(2)
_cell_measurement_theta_max 24.9
_cell_measurement_theta_min 12.1
_cell_volume 694.95(15)
_computing_cell_refinement 'SMART version 5.625 (Bruker, 2001)'
_computing_data_collection 'SMART version 5.625 (Bruker, 2001)'
_computing_data_reduction 'SAINT version 6.02A (Bruker, 2001)'
_computing_molecular_graphics 'SHELXTL version 6.12 (Bruker, 2001)'
_computing_publication_material 'SHELXTL version 6.12 (Bruker, 2001)'
_computing_structure_refinement 'SHELXL-97 (Sheldrick, 1997)'
_computing_structure_solution 'SHELXS-97 (Sheldrick, 1990)'
_diffrn_ambient_temperature 120(2)
_diffrn_detector_area_resol_mean 8
_diffrn_measured_fraction_theta_full 1.000
_diffrn_measured_fraction_theta_max 1.000
_diffrn_measurement_device_type 'SMART 6000 CCD area detector'
_diffrn_measurement_method '\w scans'
_diffrn_radiation_monochromator graphite
_diffrn_radiation_source 'fine-focus sealed tube'
_diffrn_radiation_type MoK\a
_diffrn_radiation_wavelength 0.71073
_diffrn_reflns_av_R_equivalents 0.0293
_diffrn_reflns_av_sigmaI/netI 0.0222
_diffrn_reflns_limit_h_max 10
_diffrn_reflns_limit_h_min -10
_diffrn_reflns_limit_k_max 9
_diffrn_reflns_limit_k_min -9
_diffrn_reflns_limit_l_max 19
_diffrn_reflns_limit_l_min -19
_diffrn_reflns_number 8589
_diffrn_reflns_theta_full 30.00
_diffrn_reflns_theta_max 30.0
_diffrn_reflns_theta_min 2.79
_diffrn_standards_decay_% 0
_exptl_absorpt_coefficient_mu 5.843
_exptl_absorpt_correction_T_max 0.7345
_exptl_absorpt_correction_T_min 0.2679
_exptl_absorpt_correction_type integration
_exptl_absorpt_process_details 'XPREP (SHELXTL), R(int)=0.150 before correction'
_exptl_crystal_colour 'light yellow'
_exptl_crystal_density_diffrn 1.929
_exptl_crystal_density_meas ?
_exptl_crystal_density_method .
_exptl_crystal_description plate
_exptl_crystal_F_000 392
_exptl_crystal_size_max 0.32
_exptl_crystal_size_mid 0.25
_exptl_crystal_size_min 0.05
_refine_diff_density_max 0.417
_refine_diff_density_min -0.247
_refine_diff_density_rms 0.063
_refine_ls_extinction_method none
_refine_ls_goodness_of_fit_ref 1.034
_refine_ls_hydrogen_treatment refall
_refine_ls_matrix_type full
_refine_ls_number_parameters 111
_refine_ls_number_reflns 2023
_refine_ls_number_restraints 0
_refine_ls_restrained_S_all 1.034
_refine_ls_R_factor_all 0.0235
_refine_ls_R_factor_gt 0.0189
_refine_ls_shift/su_max 0.002
_refine_ls_shift/su_mean 0.000
_refine_ls_structure_factor_coef Fsqd
_refine_ls_weighting_details 'calc w=1/[\s^2^(Fo^2^)+(0.0290P)^2^+0.0000P] where P=(Fo^2^+2Fc^2^)/3'
_refine_ls_weighting_scheme calc
_refine_ls_wR_factor_gt 0.0491
_refine_ls_wR_factor_ref 0.0502
_reflns_number_gt 1782
_reflns_number_total 2023
_reflns_threshold_expression I>2\s(I)
_cod_data_source_file jo020388b_1.cif
_cod_data_source_block 2a(LT)
_cod_depositor_comments
;
The following automatic conversions were performed:
'_symmetry_cell_setting' value 'Monoclinic' changed to 'monoclinic'
according to '/home/saulius/struct/CIF-dictionaries/cif_core.dic'
dictionary named 'cif_core.dic' version 2.4.1 from 2010-06-29.

Automatic conversion script
Id: cif_fix_enum 1527 2010-12-29 10:47:43Z saulius 

The following automatic conversions were performed:

'_chemical_melting_point' value '167--168.9\% C' was changed to
'441.1(10)' - it was converted from degrees Celsius(C) to Kelvins(K),
the average value was taken and precision was estimated.

Automatic conversion script
Id: cif_fix_values 1646 2011-03-28 12:23:43Z adriana 
;
_cod_original_sg_symbol_H-M 'P 21/c'
_cod_database_code 4022212

loop_
_symmetry_equiv_pos_as_xyz
'x, y, z'
'-x, y+1/2, -z+1/2'
'-x, -y, -z'
'x, -y-1/2, z-1/2'

loop_
_atom_site_label
_atom_site_type_symbol
_atom_site_fract_x
_atom_site_fract_y
_atom_site_fract_z
_atom_site_U_iso_or_equiv
_atom_site_adp_type
_atom_site_occupancy
_atom_site_symmetry_multiplicity
_atom_site_calc_flag
Br Br 0.88932(2) 1.02038(2) 0.292127(11) 0.02520(6) Uani 1 1 d
O1 O 0.47059(15) 0.14880(14) 0.40319(8) 0.0201(2) Uani 1 1 d
H01 H 0.422(3) 0.182(3) 0.3517(15) 0.050(7) Uiso 1 1 d
O2 O 0.68231(16) 0.19403(16) 0.54317(8) 0.0241(2) Uani 1 1 d
H02 H 0.655(3) 0.101(4) 0.5610(17) 0.051(7) Uiso 1 1 d
N1 N 0.68885(16) 0.68521(16) 0.28585(8) 0.0180(2) Uani 1 1 d
C2 C 0.79997(19) 0.79160(19) 0.34691(10) 0.0177(3) Uani 1 1 d
C3 C 0.8540(2) 0.7466(2) 0.44343(11) 0.0204(3) Uani 1 1 d
H3 H 0.926(3) 0.823(3) 0.4799(13) 0.032(5) Uiso 1 1 d
C4 C 0.7884(2) 0.5757(2) 0.47885(11) 0.0192(3) Uani 1 1 d
H4 H 0.820(2) 0.546(2) 0.5435(13) 0.019(4) Uiso 1 1 d
C5 C 0.67367(19) 0.45535(19) 0.41737(11) 0.0172(3) Uani 1 1 d
C6 C 0.6278(2) 0.51916(19) 0.32181(11) 0.0186(3) Uani 1 1 d
H6 H 0.550(2) 0.443(2) 0.2724(11) 0.011(4) Uiso 1 1 d
B B 0.6033(2) 0.2565(2) 0.45504(11) 0.0180(3) Uani 1 1 d

loop_
_atom_site_aniso_label
_atom_site_aniso_U_11
_atom_site_aniso_U_22
_atom_site_aniso_U_33
_atom_site_aniso_U_23
_atom_site_aniso_U_13
_atom_site_aniso_U_12
Br 0.02865(10) 0.01867(9) 0.02891(10) 0.00350(6) 0.00603(6) -0.00662(5)
O1 0.0253(6) 0.0171(5) 0.0174(5) 0.0035(4) 0.0006(4) -0.0027(4)
O2 0.0295(6) 0.0192(5) 0.0219(5) 0.0067(4) -0.0034(4) -0.0064(4)
N1 0.0200(6) 0.0150(5) 0.0192(6) 0.0007(4) 0.0026(5) -0.0003(4)
C2 0.0172(6) 0.0130(6) 0.0236(7) 0.0007(5) 0.0050(5) 0.0008(5)
C3 0.0198(7) 0.0180(6) 0.0226(7) -0.0020(5) -0.0011(6) -0.0014(5)
C4 0.0194(7) 0.0193(6) 0.0184(7) 0.0010(5) 0.0003(5) 0.0018(5)
C5 0.0175(7) 0.0152(6) 0.0191(7) -0.0002(5) 0.0025(5) 0.0015(5)
C6 0.0200(7) 0.0148(6) 0.0206(7) -0.0002(5) 0.0011(5) -0.0017(5)
B 0.0202(8) 0.0155(7) 0.0184(7) 0.0007(5) 0.0027(6) 0.0004(6)

loop_
_atom_type_symbol
_atom_type_description
_atom_type_scat_dispersion_real
_atom_type_scat_dispersion_imag
_atom_type_scat_source
C C 0.0033 0.0016 'International Tables Vol C Tables 4.2.6.8 and 6.1.1.4'
H H 0.0000 0.0000 'International Tables Vol C Tables 4.2.6.8 and 6.1.1.4'
B B 0.0013 0.0007 'International Tables Vol C Tables 4.2.6.8 and 6.1.1.4'
N N 0.0061 0.0033 'International Tables Vol C Tables 4.2.6.8 and 6.1.1.4'
O O 0.0106 0.0060 'International Tables Vol C Tables 4.2.6.8 and 6.1.1.4'
Br Br -0.2901 2.4595 'International Tables Vol C Tables 4.2.6.8 and 6.1.1.4'

loop_
_exptl_crystal_face_index_h
_exptl_crystal_face_index_k
_exptl_crystal_face_index_l
_exptl_crystal_face_perp_dist
1.00 0.00 0.00 0.0270
-1.00 0.00 0.00 0.0270
0.00 1.00 0.00 0.1600
0.00 -1.00 0.00 0.1600
1.00 0.00 3.00 0.1000
-1.00 0.00 -3.00 0.1000
-1.00 0.00 3.00 0.1000

loop_
_geom_angle_atom_site_label_1
_geom_angle_atom_site_label_2
_geom_angle_atom_site_label_3
_geom_angle
B O1 H01 122.0(17)
B O2 H02 118.7(19)
C2 N1 C6 116.77(12)
N1 C2 C3 124.86(13)
N1 C2 Br 115.44(10)
C3 C2 Br 119.69(11)
C2 C3 C4 117.27(13)
C2 C3 H3 120.4(12)
C4 C3 H3 122.3(12)
C3 C4 C5 120.51(14)
C3 C4 H4 118.1(11)
C5 C4 H4 121.4(11)
C6 C5 C4 116.32(13)
C6 C5 B 122.30(12)
C4 C5 B 121.38(13)
N1 C6 C5 124.25(13)
N1 C6 H6 113.2(9)
C5 C6 H6 122.5(9)
O2 B O1 119.97(13)
O2 B C5 116.73(13)
O1 B C5 123.30(12)

loop_
_geom_bond_atom_site_label_1
_geom_bond_atom_site_label_2
_geom_bond_distance
Br C2 1.9052(14)
O1 B 1.3621(18)
O1 H01 0.79(2)
O2 B 1.3515(18)
O2 H02 0.73(3)
N1 C2 1.3251(17)
N1 C6 1.3502(17)
C2 C3 1.374(2)
C3 C4 1.389(2)
C3 H3 0.87(2)
C4 C5 1.398(2)
C4 H4 0.915(18)
C5 C6 1.389(2)
C5 B 1.5810(19)
C6 H6 0.989(16)

loop_
_geom_hbond_atom_site_label_D
_geom_hbond_atom_site_label_H
_geom_hbond_atom_site_label_A
_geom_hbond_distance_DH
_geom_hbond_distance_HA
_geom_hbond_distance_DA
_geom_hbond_angle_DHA
_geom_hbond_site_symmetry_A
O1 H01 N1 0.79(2) 1.97(2) 2.7328(16) 163(2) 2_645
O2 H02 O1 0.73(3) 2.05(3) 2.7662(15) 169(3) 3_656

loop_
_cod_related_entry_id
_cod_related_entry_database
_cod_related_entry_code
1 ChemSpider 2043406
